data_9014450
loop_
_publ_author_name
'Woodland, A. B.'
'Angel, R. J.'
'Koch, M.'

_publ_section_title
;
 Structural systematics of spinel and spinelloid phases in the system
 MFe2O4-M2SiO4 with M = Fe2+ and Mg
 Sample: 4f8v0095, Spinelloid-II
;
_journal_name_full 'European Journal of Mineralogy'
_journal_page_first 657
_journal_page_last 668
_journal_paper_doi 10.1127/0935-1221/2012/0024-2222
_journal_volume 24
_journal_year 2012
_chemical_compound_source Synthetic
_chemical_formula_sum 'Fe2.38 Mg0.17 O4 Si0.45'
_chemical_name_mineral Spinelloid
_space_group_IT_number 74
_symmetry_space_group_name_Hall '-I 2b 2'
_symmetry_space_group_name_H-M 'I m m a'
_cell_angle_alpha 90
_cell_angle_beta 90
_cell_angle_gamma 90
_cell_length_a 5.8448
_cell_length_b 17.9749
_cell_length_c 8.3771
_cell_formula_units_Z 12
_cell_volume 880.096
_database_code_amcsd 0019352
_exptl_crystal_density_diffrn 4.838
_cod_original_formula_sum 'Mg.17 Fe2.38 Si.45 O4'
_cod_database_code 9014450

loop_
_space_group_symop_operation_xyz
x,y,z
1/2+x,1/2+y,1/2+z
x,1/2-y,z
1/2+x,-y,1/2+z
-x,1/2+y,-z
1/2-x,+y,1/2-z
-x,y,z
1/2-x,1/2+y,1/2+z
x,-y,-z
1/2+x,1/2-y,1/2-z
x,1/2+y,-z
1/2+x,+y,1/2-z
-x,1/2-y,z
1/2-x,-y,1/2+z
-x,-y,-z
1/2-x,1/2-y,1/2-z

loop_
_atom_site_aniso_label
_atom_site_aniso_U_11
_atom_site_aniso_U_22
_atom_site_aniso_U_33
_atom_site_aniso_U_12
_atom_site_aniso_U_13
_atom_site_aniso_U_23
MgM1 0.00910 0.00360 0.00880 0.00000 0.00090 0.00000
FeM1 0.00910 0.00360 0.00880 0.00000 0.00090 0.00000
MgM2 0.01030 0.00480 0.00750 0.00000 0.00060 0.00000
FeM2 0.01030 0.00480 0.00750 0.00000 0.00060 0.00000
MgM3 0.00520 0.00360 0.00620 0.00000 0.00000 -0.00020
FeM3 0.00520 0.00360 0.00620 0.00000 0.00000 -0.00020
MgM4 0.00630 0.00320 0.00890 0.00000 0.00000 -0.00030
FeM4 0.00630 0.00320 0.00890 0.00000 0.00000 -0.00030
SiT1 0.00630 0.00340 0.00730 0.00000 0.00000 0.00080
FeT1 0.00630 0.00340 0.00730 0.00000 0.00000 0.00080
SiT2 0.00320 0.00080 0.00530 0.00000 0.00000 0.00000
FeT2 0.00320 0.00080 0.00530 0.00000 0.00000 0.00000
O1 0.01200 0.00700 0.01600 0.00000 0.00000 0.00130
O2 0.01100 0.01700 0.01600 0.00000 0.00000 0.00200
O3 0.01200 0.02800 0.01100 0.00000 0.00000 -0.00220
O4 0.01600 0.00420 0.01100 0.00000 -0.00100 0.00000
O5 0.01600 0.00270 0.01510 -0.00020 0.00610 0.00080

loop_
_atom_site_label
_atom_site_fract_x
_atom_site_fract_y
_atom_site_fract_z
_atom_site_occupancy
_atom_site_U_iso_or_equiv
MgM1 0.25000 0.25000 0.75000 0.04550 0.00720
FeM1 0.25000 0.25000 0.75000 0.95450 0.00720
MgM2 0.25000 0.08441 0.75000 0.01300 0.00760
FeM2 0.25000 0.08441 0.75000 0.98700 0.00760
MgM3 0.00000 0.16670 0.02907 0.18800 0.00500
FeM3 0.00000 0.16670 0.02907 0.81200 0.00500
MgM4 0.00000 0.00000 0.00000 0.06300 0.00610
FeM4 0.00000 0.00000 0.00000 0.93700 0.00610
SiT1 0.00000 0.42074 0.38011 0.27560 0.00570
FeT1 0.00000 0.42074 0.38011 0.72440 0.00570
SiT2 0.00000 0.25000 0.38790 0.79870 0.00310
FeT2 0.00000 0.25000 0.38790 0.20130 0.00310
O1 0.00000 0.83190 0.22680 1.00000 0.01160
O2 0.00000 -0.00060 0.24970 1.00000 0.01480
O3 0.00000 0.17140 0.27750 1.00000 0.01720
O4 0.25930 0.25000 -0.00090 1.00000 0.01060
O5 0.24670 0.08136 -0.00300 1.00000 0.01140

loop_
_cod_related_entry_id
_cod_related_entry_database
_cod_related_entry_code
1 AMCSD 0019352
